data_4036519
loop_
_publ_author_name
'\<Senica, Luka'
'Stopar, Karmen'
'Friedrich, Miha'
'Gro\<selj, Uro\<s'
'Plavec, Janez'
'Po\<ckaj, Marta'
'Podlipnik, \<Crtomir'
'\<Stefane, Bogdan'
'Svete, Jurij'

_publ_section_title
;
 Synthesis and Rotational Isomerism of 1-Substituted Methyl
 (S)-[5-(2-Nitrophenyl)-1H-pyrazole-4-carbonyl]alaninates.
;
_journal_issue 1
_journal_name_full 'The Journal of organic chemistry'
_journal_page_first 146
_journal_page_last 161
_journal_paper_doi 10.1021/acs.joc.5b02467
_journal_volume 81
_journal_year 2016
_chemical_formula_moiety 'C17 H12 Cl N3 O4'
_chemical_formula_sum 'C17 H12 Cl N3 O4'
_chemical_formula_weight 357.75
_space_group_crystal_system monoclinic
_space_group_IT_number 14
_space_group_name_Hall '-P 2ybc'
_space_group_name_H-M_alt 'P 1 21/c 1'
_atom_sites_solution_hydrogens geom
_audit_creation_method SHELXL-2013
_cell_angle_alpha 90
_cell_angle_beta 101.210(5)
_cell_angle_gamma 90
_cell_formula_units_Z 4
_cell_length_a 10.3978(5)
_cell_length_b 8.8539(4)
_cell_length_c 18.5649(10)
_cell_measurement_reflns_used 3154
_cell_measurement_temperature 293(2)
_cell_measurement_theta_max 30.3302
_cell_measurement_theta_min 3.0405
_cell_volume 1676.50(15)
_computing_cell_refinement
;
CrysAlisPro, Agilent Technologies,
Version 1.171.35.11 (release 16-05-2011 CrysAlis171 .NET)
(compiled May 16 2011,17:55:39)
;
_computing_data_collection
;
CrysAlisPro, Agilent Technologies,
Version 1.171.35.11 (release 16-05-2011 CrysAlis171 .NET)
(compiled May 16 2011,17:55:39)
;
_computing_data_reduction
;
CrysAlisPro, Agilent Technologies,
Version 1.171.35.11 (release 16-05-2011 CrysAlis171 .NET)
(compiled May 16 2011,17:55:39)
;
_computing_structure_refinement 'SHELXL-2013 (Sheldrick, 2013)'
_computing_structure_solution 'SIR97 (Altomare et al., 1999)'
_diffrn_ambient_temperature 293(2)
_diffrn_detector_area_resol_mean 10.4933
_diffrn_measured_fraction_theta_full 0.999
_diffrn_measured_fraction_theta_max 0.999
_diffrn_measurement_device_type 'SuperNova, Dual, Cu at zero, Atlas'
_diffrn_measurement_method '\w scans'
_diffrn_radiation_monochromator mirror
_diffrn_radiation_source 'SuperNova (Mo) X-ray Source'
_diffrn_radiation_type MoK\a
_diffrn_radiation_wavelength 0.71073
_diffrn_reflns_av_R_equivalents 0.0241
_diffrn_reflns_av_unetI/netI 0.0279
_diffrn_reflns_Laue_measured_fraction_full 0.999
_diffrn_reflns_Laue_measured_fraction_max 0.999
_diffrn_reflns_limit_h_max 13
_diffrn_reflns_limit_h_min -13
_diffrn_reflns_limit_k_max 11
_diffrn_reflns_limit_k_min -10
_diffrn_reflns_limit_l_max 24
_diffrn_reflns_limit_l_min -19
_diffrn_reflns_number 9253
_diffrn_reflns_point_group_measured_fraction_full 0.999
_diffrn_reflns_point_group_measured_fraction_max 0.999
_diffrn_reflns_theta_full 25.242
_diffrn_reflns_theta_max 27.484
_diffrn_reflns_theta_min 3.047
_exptl_absorpt_coefficient_mu 0.255
_exptl_absorpt_correction_T_max 1.00000
_exptl_absorpt_correction_T_min 0.66721
_exptl_absorpt_correction_type multi-scan
_exptl_absorpt_process_details
;
CrysAlisPro, Agilent Technologies,
Version 1.171.35.11 (release 16-05-2011 CrysAlis171 .NET)
(compiled May 16 2011,17:55:39)
Empirical absorption correction using spherical harmonics,
 implemented in SCALE3 ABSPACK scaling algorithm.
;
_exptl_crystal_colour colourless
_exptl_crystal_density_diffrn 1.417
_exptl_crystal_description platelet
_exptl_crystal_F_000 736
_exptl_crystal_size_max .25
_exptl_crystal_size_mid .2
_exptl_crystal_size_min .1
_refine_diff_density_max 0.795
_refine_diff_density_min -0.469
_refine_diff_density_rms 0.079
_refine_ls_extinction_method none
_refine_ls_goodness_of_fit_ref 1.039
_refine_ls_hydrogen_treatment constr
_refine_ls_matrix_type full
_refine_ls_number_parameters 227
_refine_ls_number_reflns 3849
_refine_ls_number_restraints 0
_refine_ls_restrained_S_all 1.039
_refine_ls_R_factor_all 0.1195
_refine_ls_R_factor_gt 0.0949
_refine_ls_shift/su_max 0.000
_refine_ls_shift/su_mean 0.000
_refine_ls_structure_factor_coef Fsqd
_refine_ls_weighting_details 'w=1/[\s^2^(Fo^2^)+(0.1766P)^2^+1.4846P] where P=(Fo^2^+2Fc^2^)/3'
_refine_ls_weighting_scheme calc
_refine_ls_wR_factor_gt 0.2971
_refine_ls_wR_factor_ref 0.3233
_reflns_Friedel_coverage 0.000
_reflns_number_gt 2630
_reflns_number_total 3849
_reflns_threshold_expression 'I > 2\s(I)'
_cod_data_source_file jo5b02467_si_001.cif
_cod_data_source_block crystr5e
_cod_original_sg_symbol_H-M 'P 21/c'
_cod_database_code 4036519
_shelx_space_group_comment
;
The symmetry employed for this shelxl refinement is uniquely defined
by the following loop, which should always be used as a source of
symmetry information in preference to the above space-group names.
They are only intended as comments.
;
_shelxl_version_number 2013-4

loop_
_space_group_symop_operation_xyz
'x, y, z'
'-x, y+1/2, -z+1/2'
'-x, -y, -z'
'x, -y-1/2, z-1/2'

loop_
_atom_site_label
_atom_site_type_symbol
_atom_site_fract_x
_atom_site_fract_y
_atom_site_fract_z
_atom_site_U_iso_or_equiv
_atom_site_adp_type
_atom_site_occupancy
_atom_site_site_symmetry_order
_atom_site_calc_flag
_atom_site_refinement_flags_posn
_atom_site_refinement_flags_adp
Cl1 Cl 0.15071(14) 0.64719(19) 0.19325(8) 0.0969(6) Uani 1 1 d . .
O1 O 0.1569(3) 0.2885(4) -0.10406(16) 0.0774(9) Uani 1 1 d . .
O2 O 0.2425(3) 0.4974(4) -0.14312(15) 0.0754(9) Uani 1 1 d . .
O3 O 0.4212(4) 0.1702(5) 0.0413(3) 0.1043(13) Uani 1 1 d . .
O4 O 0.3204(6) -0.0271(5) -0.0119(3) 0.1223(17) Uani 1 1 d . .
N1 N 0.3724(4) 0.6122(4) 0.07426(18) 0.0699(10) Uani 1 1 d . .
N2 N 0.3192(3) 0.4888(4) 0.10186(16) 0.0541(8) Uani 1 1 d . .
N3 N 0.3242(4) 0.0884(4) 0.0277(2) 0.0777(11) Uani 1 1 d . .
C1 C 0.2805(4) 0.5304(5) 0.2272(2) 0.0656(10) Uani 1 1 d . .
C2 C 0.3168(5) 0.5029(6) 0.3023(3) 0.0812(14) Uani 1 1 d . .
H2 H 0.2712 0.5491 0.3347 0.097 Uiso 1 1 calc R U
C3 C 0.4194(5) 0.4080(7) 0.3286(3) 0.0828(14) Uani 1 1 d . .
H3 H 0.4417 0.3882 0.3787 0.099 Uiso 1 1 calc R U
C4 C 0.4874(5) 0.3439(6) 0.2827(3) 0.0854(14) Uani 1 1 d . .
H4 H 0.5586 0.2824 0.3015 0.102 Uiso 1 1 calc R U
C5 C 0.4535(5) 0.3674(5) 0.2068(2) 0.0709(11) Uani 1 1 d . .
H5 H 0.5008 0.3202 0.1755 0.085 Uiso 1 1 calc R U
C6 C 0.3500(4) 0.4604(4) 0.1787(2) 0.0548(9) Uani 1 1 d . .
C7 C 0.3406(4) 0.5959(5) 0.0025(2) 0.0646(11) Uani 1 1 d . .
H7 H 0.3646 0.6634 -0.0309 0.078 Uiso 1 1 calc R U
C8 C 0.2663(4) 0.4646(4) -0.01781(19) 0.0511(8) Uani 1 1 d . .
C9 C 0.2541(3) 0.3980(4) 0.04833(18) 0.0488(8) Uani 1 1 d . .
C10 C 0.2146(4) 0.4045(4) -0.0909(2) 0.0542(9) Uani 1 1 d . .
C11 C 0.1996(6) 0.4492(7) -0.2179(2) 0.0870(15) Uani 1 1 d . .
H11A H 0.2306 0.3486 -0.2236 0.130 Uiso 1 1 calc R U
H11B H 0.2341 0.5164 -0.2501 0.130 Uiso 1 1 calc R U
H11C H 0.1056 0.4504 -0.2301 0.130 Uiso 1 1 calc R U
C12 C 0.1783(4) 0.2672(5) 0.0668(2) 0.0600(10) Uani 1 1 d . .
C13 C 0.2096(4) 0.1229(5) 0.0574(2) 0.0648(10) Uani 1 1 d . .
C14 C 0.1327(6) 0.0017(6) 0.0755(2) 0.0805(14) Uani 1 1 d . .
H14 H 0.1574 -0.0976 0.0691 0.097 Uiso 1 1 calc R U
C15 C 0.0259(6) 0.0307(6) 0.1016(3) 0.0824(14) Uani 1 1 d . .
H15 H -0.0246 -0.0489 0.1133 0.099 Uiso 1 1 calc R U
C16 C -0.0125(6) 0.1789(8) 0.1117(3) 0.0936(17) Uani 1 1 d . .
H16 H -0.0871 0.1979 0.1310 0.112 Uiso 1 1 calc R U
C17 C 0.0590(4) 0.2944(5) 0.0934(2) 0.0692(11) Uani 1 1 d . .
H17 H 0.0310 0.3931 0.0979 0.083 Uiso 1 1 calc R U

loop_
_atom_site_aniso_label
_atom_site_aniso_U_11
_atom_site_aniso_U_22
_atom_site_aniso_U_33
_atom_site_aniso_U_23
_atom_site_aniso_U_13
_atom_site_aniso_U_12
Cl1 0.0900(9) 0.1133(12) 0.0914(10) 0.0063(8) 0.0278(7) 0.0307(8)
O1 0.104(2) 0.0659(18) 0.0583(16) 0.0002(14) 0.0073(15) -0.0218(17)
O2 0.099(2) 0.079(2) 0.0453(14) 0.0093(13) 0.0074(14) -0.0225(16)
O3 0.086(2) 0.085(3) 0.153(4) 0.004(2) 0.050(2) 0.007(2)
O4 0.163(4) 0.079(3) 0.140(4) -0.018(2) 0.065(3) 0.012(3)
N1 0.099(3) 0.060(2) 0.0512(18) 0.0037(15) 0.0161(17) -0.0302(18)
N2 0.0609(17) 0.0562(17) 0.0469(15) 0.0025(13) 0.0151(13) -0.0107(14)
N3 0.096(3) 0.051(2) 0.090(3) 0.0103(19) 0.029(2) 0.010(2)
C1 0.064(2) 0.075(3) 0.061(2) 0.006(2) 0.0204(18) -0.0016(19)
C2 0.086(3) 0.106(4) 0.058(2) 0.000(2) 0.030(2) -0.008(3)
C3 0.092(3) 0.104(4) 0.052(2) 0.013(2) 0.012(2) -0.012(3)
C4 0.088(3) 0.094(4) 0.071(3) 0.017(3) 0.006(2) 0.014(3)
C5 0.077(3) 0.076(3) 0.058(2) 0.006(2) 0.011(2) 0.002(2)
C6 0.062(2) 0.056(2) 0.0475(18) 0.0011(15) 0.0140(15) -0.0112(16)
C7 0.084(3) 0.060(2) 0.053(2) 0.0046(17) 0.0199(19) -0.022(2)
C8 0.0572(19) 0.0498(18) 0.0469(18) 0.0036(14) 0.0121(14) -0.0030(15)
C9 0.0474(17) 0.0508(18) 0.0487(18) 0.0057(14) 0.0106(14) -0.0031(14)
C10 0.060(2) 0.053(2) 0.0497(19) 0.0072(15) 0.0096(15) 0.0014(16)
C11 0.118(4) 0.097(4) 0.045(2) 0.006(2) 0.012(2) -0.014(3)
C12 0.067(2) 0.063(2) 0.0465(18) 0.0076(16) 0.0013(16) -0.0134(18)
C13 0.077(3) 0.063(2) 0.052(2) 0.0047(17) 0.0081(18) -0.003(2)
C14 0.117(4) 0.067(3) 0.052(2) 0.0088(19) 0.005(2) -0.031(3)
C15 0.100(4) 0.078(3) 0.067(3) 0.009(2) 0.010(2) -0.036(3)
C16 0.079(3) 0.113(5) 0.090(4) 0.010(3) 0.019(3) -0.029(3)
C17 0.070(2) 0.068(3) 0.074(3) 0.000(2) 0.025(2) -0.005(2)

loop_
_atom_type_symbol
_atom_type_description
_atom_type_scat_dispersion_real
_atom_type_scat_dispersion_imag
_atom_type_scat_source
C C 0.0033 0.0016 'International Tables Vol C Tables 4.2.6.8 and 6.1.1.4'
H H 0.0000 0.0000 'International Tables Vol C Tables 4.2.6.8 and 6.1.1.4'
N N 0.0061 0.0033 'International Tables Vol C Tables 4.2.6.8 and 6.1.1.4'
O O 0.0106 0.0060 'International Tables Vol C Tables 4.2.6.8 and 6.1.1.4'
Cl Cl 0.1484 0.1585 'International Tables Vol C Tables 4.2.6.8 and 6.1.1.4'

loop_
_geom_angle_atom_site_label_1
_geom_angle_atom_site_label_2
_geom_angle_atom_site_label_3
_geom_angle
C10 O2 C11 116.4(4)
C7 N1 N2 104.6(3)
C9 N2 N1 112.4(3)
C9 N2 C6 127.9(3)
N1 N2 C6 119.2(3)
O3 N3 O4 122.1(5)
O3 N3 C13 120.3(4)
O4 N3 C13 117.6(5)
C2 C1 C6 119.5(4)
C2 C1 Cl1 120.9(4)
C6 C1 Cl1 119.7(3)
C3 C2 C1 120.3(5)
C3 C2 H2 119.9
C1 C2 H2 119.9
C4 C3 C2 120.3(4)
C4 C3 H3 119.8
C2 C3 H3 119.8
C3 C4 C5 121.2(5)
C3 C4 H4 119.4
C5 C4 H4 119.4
C6 C5 C4 119.8(4)
C6 C5 H5 120.1
C4 C5 H5 120.1
C5 C6 C1 118.9(4)
C5 C6 N2 119.6(4)
C1 C6 N2 121.5(4)
N1 C7 C8 112.3(3)
N1 C7 H7 123.9
C8 C7 H7 123.9
C9 C8 C7 104.7(3)
C9 C8 C10 125.9(3)
C7 C8 C10 129.4(3)
N2 C9 C8 106.1(3)
N2 C9 C12 120.6(3)
C8 C9 C12 133.0(3)
O1 C10 O2 123.4(3)
O1 C10 C8 125.8(3)
O2 C10 C8 110.8(3)
O2 C11 H11A 109.5
O2 C11 H11B 109.5
H11A C11 H11B 109.5
O2 C11 H11C 109.5
H11A C11 H11C 109.5
H11B C11 H11C 109.5
C13 C12 C17 116.8(4)
C13 C12 C9 124.3(4)
C17 C12 C9 118.8(4)
C12 C13 C14 122.0(5)
C12 C13 N3 119.5(4)
C14 C13 N3 118.5(4)
C15 C14 C13 119.5(5)
C15 C14 H14 120.2
C13 C14 H14 120.2
C14 C15 C16 121.1(5)
C14 C15 H15 119.5
C16 C15 H15 119.5
C17 C16 C15 119.6(5)
C17 C16 H16 120.2
C15 C16 H16 120.2
C16 C17 C12 120.9(5)
C16 C17 H17 119.5
C12 C17 H17 119.5

loop_
_geom_bond_atom_site_label_1
_geom_bond_atom_site_label_2
_geom_bond_distance
Cl1 C1 1.719(5)
O1 C10 1.190(5)
O2 C10 1.345(4)
O2 C11 1.439(5)
O3 N3 1.227(6)
O4 N3 1.257(6)
N1 C7 1.317(5)
N1 N2 1.368(4)
N2 C9 1.353(5)
N2 C6 1.422(5)
N3 C13 1.440(6)
C1 C2 1.393(6)
C1 C6 1.404(6)
C2 C3 1.371(8)
C2 H2 0.9300
C3 C4 1.336(7)
C3 H3 0.9300
C4 C5 1.400(6)
C4 H4 0.9300
C5 C6 1.376(6)
C5 H5 0.9300
C7 C8 1.406(5)
C7 H7 0.9300
C8 C9 1.390(5)
C8 C10 1.460(5)
C9 C12 1.478(5)
C11 H11A 0.9600
C11 H11B 0.9600
C11 H11C 0.9600
C12 C13 1.338(6)
C12 C17 1.442(6)
C13 C14 1.417(6)
C14 C15 1.320(8)
C14 H14 0.9300
C15 C16 1.395(8)
C15 H15 0.9300
C16 C17 1.346(7)
C16 H16 0.9300
C17 H17 0.9300

loop_
_geom_torsion_atom_site_label_1
_geom_torsion_atom_site_label_2
_geom_torsion_atom_site_label_3
_geom_torsion_atom_site_label_4
_geom_torsion
C7 N1 N2 C9 -0.7(5)
C7 N1 N2 C6 171.7(4)
C6 C1 C2 C3 -0.1(7)
Cl1 C1 C2 C3 179.1(4)
C1 C2 C3 C4 1.6(8)
C2 C3 C4 C5 -2.1(9)
C3 C4 C5 C6 1.3(8)
C4 C5 C6 C1 0.2(7)
C4 C5 C6 N2 177.5(4)
C2 C1 C6 C5 -0.7(6)
Cl1 C1 C6 C5 -180.0(3)
C2 C1 C6 N2 -178.0(4)
Cl1 C1 C6 N2 2.7(5)
C9 N2 C6 C5 78.4(5)
N1 N2 C6 C5 -92.7(5)
C9 N2 C6 C1 -104.3(5)
N1 N2 C6 C1 84.6(5)
N2 N1 C7 C8 0.5(5)
N1 C7 C8 C9 -0.2(5)
N1 C7 C8 C10 -178.6(4)
N1 N2 C9 C8 0.6(4)
C6 N2 C9 C8 -171.0(3)
N1 N2 C9 C12 -173.8(3)
C6 N2 C9 C12 14.6(6)
C7 C8 C9 N2 -0.2(4)
C10 C8 C9 N2 178.3(3)
C7 C8 C9 C12 173.1(4)
C10 C8 C9 C12 -8.4(7)
C11 O2 C10 O1 -0.5(6)
C11 O2 C10 C8 178.5(4)
C9 C8 C10 O1 -1.6(7)
C7 C8 C10 O1 176.5(4)
C9 C8 C10 O2 179.4(3)
C7 C8 C10 O2 -2.5(6)
N2 C9 C12 C13 -112.9(5)
C8 C9 C12 C13 74.6(6)
N2 C9 C12 C17 70.3(5)
C8 C9 C12 C17 -102.2(5)
C17 C12 C13 C14 -2.6(6)
C9 C12 C13 C14 -179.5(4)
C17 C12 C13 N3 177.0(4)
C9 C12 C13 N3 0.2(6)
O3 N3 C13 C12 33.4(6)
O4 N3 C13 C12 -146.7(5)
O3 N3 C13 C14 -147.0(5)
O4 N3 C13 C14 32.9(6)
C12 C13 C14 C15 0.9(7)
N3 C13 C14 C15 -178.7(4)
C13 C14 C15 C16 -0.1(8)
C14 C15 C16 C17 1.3(8)
C15 C16 C17 C12 -3.1(8)
C13 C12 C17 C16 3.7(7)
C9 C12 C17 C16 -179.2(4)
